data_7718173
loop_
_publ_author_name
'Zienkiewicz-Machnik, Ma&#x142;gorzata'
'Luboradzki, Roman'
'Mech-Piskorz, Justyna'
'Angulo, Gonzalo'
'Nogala, Wojciech'
'Ratajczyk, Tomasz'
'Aleshkevych, Pavlo'
'Kubas, Adam'

_publ_section_title
;
 Cationic-anionic complexes of Cu(II) and Co(II) with <i>N</i>-scorpionate
 ligand - structure, spectroscopy, and catecholase activity.
;
_journal_issue 13
_journal_name_full 'Dalton transactions (Cambridge, England : 2003)'
_journal_page_first 5268
_journal_page_last 5285
_journal_paper_doi 10.1039/d4dt03478c
_journal_volume 54
_journal_year 2025
_chemical_formula_moiety 'C18 H27 Cl Co N7, C6 H11 Cl3 Co N3'
_chemical_formula_sum 'C24 H38 Cl4 Co2 N10'
_chemical_formula_weight 726.313
_space_group_crystal_system triclinic
_space_group_IT_number 2
_space_group_name_Hall '-P 1'
_space_group_name_H-M_alt 'P -1'
_symmetry_Int_Tables_number 2
_audit_creation_date 2022-10-17
_audit_creation_method
;
Olex2 1.5
(compiled 2022.04.07 svn.rca3783a0 for OlexSys, GUI svn.r6498)
;
_audit_update_record
;
2022-10-17 deposited with the CCDC.	2025-02-10 downloaded from the CCDC.
;
_cell_angle_alpha 80.559(3)
_cell_angle_beta 80.492(3)
_cell_angle_gamma 78.970(3)
_cell_formula_units_Z 2
_cell_length_a 10.4702(4)
_cell_length_b 11.8660(5)
_cell_length_c 12.9663(3)
_cell_measurement_reflns_used 19782
_cell_measurement_temperature 100.01(10)
_cell_measurement_theta_max 32.3260
_cell_measurement_theta_min 2.6110
_cell_volume 1544.78(10)
_computing_cell_refinement 'CrysAlisPro 1.171.40.45a (Rigaku OD, 2019)'
_computing_data_collection 'CrysAlisPro 1.171.40.45a (Rigaku OD, 2019)'
_computing_data_reduction 'CrysAlisPro 1.171.40.45a (Rigaku OD, 2019)'
_computing_molecular_graphics 'Olex2 1.5 (Dolomanov et al., 2009)'
_computing_publication_material 'Olex2 1.5 (Dolomanov et al., 2009)'
_computing_structure_refinement 'olex2.refine 1.5 (Bourhis et al., 2015)'
_computing_structure_solution 'olex2.solve 1.3 (Bourhis et al., 2015)'
_diffrn_ambient_environment N~2~
_diffrn_ambient_temperature 100.01(10)
_diffrn_detector 'CCD plate'
_diffrn_detector_area_resol_mean 16.2974
_diffrn_detector_type Eos
_diffrn_measured_fraction_theta_full 0.9988
_diffrn_measured_fraction_theta_max 0.9390
_diffrn_measurement_details
;
List of Runs (angles in degrees, time in seconds):

  # Type    Start    End  Width  t~exp~   \w     \q     \k     \f   Frames
#--------------------------------------------------------------------------
  1  \w    -75.00 -13.00   1.00   37.50    --  -25.34 113.00 144.00   62
  2  \w    -20.00  70.00   1.00   37.50    --   28.46 -99.00-120.00   90
  3  \w     -8.00  78.00   1.00   37.50    --   28.46-113.00  53.00   86
  4  \w    -44.00  54.00   1.00   37.50    --   28.46 -37.00 -30.00   98
  5  \w    -44.00  54.00   1.00   37.50    --   28.46 -37.00  60.00   98
  6  \w    -42.00  59.00   1.00   37.50    --   28.46 -77.00 -60.00  101
  7  \w      8.00  97.00   1.00   37.50    --   28.46  57.00-150.00   89
  8  \w    -95.00   5.00   1.00   37.50    --  -25.34 -77.00  60.00  100
  9  \w      8.00  97.00   1.00   37.50    --   28.46  57.00 -60.00   89
 10  \w     -2.00  99.00   1.00   37.50    --   28.46  77.00 -30.00  101
 11  \w      8.00  97.00   1.00   37.50    --   28.46  57.00 120.00   89
 12  \w     35.00 104.00   1.00   37.50    --   28.46 178.00-120.00   69
 13  \w      8.00  97.00   1.00   37.50    --   28.46  57.00  30.00   89
 14  \w    -95.00   5.00   1.00   37.50    --  -25.34 -77.00 150.00  100
;
_diffrn_measurement_device 'four-circle diffractometer'
_diffrn_measurement_device_type 'SuperNova, Dual, Cu at home/near, Eos'
_diffrn_measurement_method '\w scans'
_diffrn_orient_matrix_type 'CrysAlisPro convention (1999,Acta A55,543-557)'
_diffrn_orient_matrix_UB_11 -0.0118288000
_diffrn_orient_matrix_UB_12 -0.0579155000
_diffrn_orient_matrix_UB_13 0.0082925000
_diffrn_orient_matrix_UB_21 0.0200982000
_diffrn_orient_matrix_UB_22 -0.0038735000
_diffrn_orient_matrix_UB_23 -0.0544726000
_diffrn_orient_matrix_UB_31 0.0656703000
_diffrn_orient_matrix_UB_32 -0.0202589000
_diffrn_orient_matrix_UB_33 0.0099534000
_diffrn_radiation_monochromator mirror
_diffrn_radiation_probe x-ray
_diffrn_radiation_type 'Mo K\a'
_diffrn_radiation_wavelength 0.71073
_diffrn_reflns_av_R_equivalents 0.0429
_diffrn_reflns_av_unetI/netI 0.0308
_diffrn_reflns_Laue_measured_fraction_full 0.9988
_diffrn_reflns_Laue_measured_fraction_max 0.9390
_diffrn_reflns_limit_h_max 15
_diffrn_reflns_limit_h_min -15
_diffrn_reflns_limit_k_max 17
_diffrn_reflns_limit_k_min -17
_diffrn_reflns_limit_l_max 19
_diffrn_reflns_limit_l_min -19
_diffrn_reflns_number 49087
_diffrn_reflns_point_group_measured_fraction_full 0.9988
_diffrn_reflns_point_group_measured_fraction_max 0.9390
_diffrn_reflns_theta_full 25.2417
_diffrn_reflns_theta_max 32.63
_diffrn_reflns_theta_min 2.00
_diffrn_source 'micro-focus sealed X-ray tube'
_diffrn_source_type 'SuperNova (Mo) X-ray Source'
_exptl_absorpt_coefficient_mu 1.454
_exptl_absorpt_correction_T_max 1.00000
_exptl_absorpt_correction_T_min 0.61886
_exptl_absorpt_correction_type multi-scan
_exptl_absorpt_process_details
;
CrysAlisPro 1.171.40.45a (Rigaku Oxford Diffraction, 2019)
Empirical absorption correction using spherical harmonics,
 implemented in SCALE3 ABSPACK scaling algorithm.
;
_exptl_crystal_colour 'clear dark violet'
_exptl_crystal_colour_lustre clear
_exptl_crystal_colour_modifier dark
_exptl_crystal_colour_primary violet
_exptl_crystal_density_diffrn 1.561
_exptl_crystal_description plate
_exptl_crystal_F_000 750.985
_exptl_crystal_size_max 0.35
_exptl_crystal_size_mid 0.1
_exptl_crystal_size_min 0.03
_refine_diff_density_max 1.0143
_refine_diff_density_min -0.5308
_refine_diff_density_rms 0.0982
_refine_ls_d_res_high 0.6591
_refine_ls_d_res_low 10.1782
_refine_ls_goodness_of_fit_ref 1.0486
_refine_ls_hydrogen_treatment constr
_refine_ls_matrix_type full
_refine_ls_number_constraints 18
_refine_ls_number_parameters 410
_refine_ls_number_reflns 10605
_refine_ls_number_restraints 7
_refine_ls_restrained_S_all 1.0483
_refine_ls_R_factor_all 0.0394
_refine_ls_R_factor_gt 0.0315
_refine_ls_shift/su_max -0.0006
_refine_ls_shift/su_mean 0.0000
_refine_ls_structure_factor_coef Fsqd
_refine_ls_weighting_details 'w=1/[\s^2^(Fo^2^)+(0.0326P)^2^+1.1196P] where P=(Fo^2^+2Fc^2^)/3'
_refine_ls_weighting_scheme calc
_refine_ls_wR_factor_gt 0.0766
_refine_ls_wR_factor_ref 0.0817
_reflns_Friedel_coverage 0.0
_reflns_limit_h_max 15
_reflns_limit_h_min -15
_reflns_limit_k_max 17
_reflns_limit_k_min -17
_reflns_limit_l_max 19
_reflns_limit_l_min 0
_reflns_number_gt 9225
_reflns_number_total 10605
_reflns_threshold_expression I>=2u(I)
_cod_data_source_file d4dt03478c2.cif
_cod_data_source_block mzm3_02
_cod_depositor_comments 'Adding full bibliography for 7718172--7718173.cif.'
_cod_database_code 7718173
_chemical_oxdiff_formula 'C10 H10 N6 Co1 Cl2'
_olex2_refinement_description
;
1. Rigid bond restraints
 C24, N10
 with sigma for 1-2 distances of 0.01 and sigma for 1-3 distances of 0.01
2. Uiso/Uaniso restraints and constraints
: within 2A with sigma of 0.01 and sigma for terminal atoms of 0.01 within 2A
: within 1.7A with sigma of 0.01 and sigma for terminal atoms of 0.04 within
1.7A
: within 1.7A with sigma of 0.01 and sigma for terminal atoms of 0.01 within
1.7A
C24 \\sim N10: within 1.7A with sigma of 0.001 and sigma for terminal atoms of
0.002 within 1.7A
3. Others
 Sof(H10e)=1-FVAR(1)
 Sof(H10d)=FVAR(1)
4.a Secondary CH2 refined with riding coordinates:
 C6(H6a,H6b), C12(H12a,H12b), C18(H18a,H18b), C24(H24a,H24b)
4.b Aromatic/amide H refined with riding coordinates:
 C2(H2), C8(H8), C14(H14), C20(H20)
4.c Idealised Me refined as rotating group:
 C4(H4a,H4b,H4c), C5(H5a,H5b,H5c), C10(H10a,H10b,H10c), C11(H11a,H11b,H11c),
 C16(H16a,H16b,H16c), C17(H17a,H17b,H17c), N10(H10d,H10e,H10f), C22(H22a,H22b,
 H22c), C23(H23a,H23b,H23c)
;
_olex2_date_sample_data_collection 2022-10-10
_olex2_submission_special_instructions 'No special instructions were received'
_oxdiff_exptl_absorpt_empirical_details
;
Empirical correction (ABSPACK) includes:
- Absorption correction using spherical harmonics
- Frame scaling
;
_oxdiff_exptl_absorpt_empirical_full_max 2.045
_oxdiff_exptl_absorpt_empirical_full_min 0.388

loop_
_space_group_symop_id
_space_group_symop_operation_xyz
1 x,y,z
2 -x,-y,-z

loop_
_atom_site_label
_atom_site_type_symbol
_atom_site_fract_x
_atom_site_fract_y
_atom_site_fract_z
_atom_site_U_iso_or_equiv
_atom_site_adp_type
_atom_site_occupancy
_atom_site_refinement_flags_posn
_atom_site_refinement_flags_adp
Co1 Co 0.298836(18) 0.072947(17) 0.765341(15) 0.01308(5) Uani 1.000000 . .
Cl1 Cl 0.14594(4) -0.04405(4) 0.80158(4) 0.02611(9) Uani 1.000000 . .
N1 N 0.34345(12) 0.09518(11) 0.60279(10) 0.0153(2) Uani 1.000000 . .
N2 N 0.44707(12) 0.15141(11) 0.56236(10) 0.0153(2) Uani 1.000000 . .
N3 N 0.45969(11) 0.18747(10) 0.73310(9) 0.0127(2) Uani 1.000000 . .
N4 N 0.28027(12) 0.31043(11) 0.81136(10) 0.0143(2) Uani 1.000000 . .
N5 N 0.20591(11) 0.22479(11) 0.82275(10) 0.0138(2) Uani 1.000000 . .
N6 N 0.55384(12) 0.02772(11) 0.84556(10) 0.0151(2) Uani 1.000000 . .
N7 N 0.45072(12) -0.02675(11) 0.84313(10) 0.0149(2) Uani 1.000000 . .
C1 C 0.28896(15) 0.08431(13) 0.51877(12) 0.0179(3) Uani 1.000000 . .
C2 C 0.36035(17) 0.13159(14) 0.42620(12) 0.0216(3) Uani 1.000000 . .
H2 H 0.34288(17) 0.13444(14) 0.35613(12) 0.034(6) Uiso 1.000000 R .
C3 C 0.46102(16) 0.17331(14) 0.45616(12) 0.0192(3) Uani 1.000000 . .
C4 C 0.16702(16) 0.03356(15) 0.52856(14) 0.0239(3) Uani 1.000000 . .
H4a H 0.1628(9) -0.0251(12) 0.5912(8) 0.090(12) Uiso 1.000000 GR .
H4b H 0.09007(17) 0.0949(3) 0.5354(15) 0.058(8) Uiso 1.000000 GR .
H4c H 0.1681(9) -0.0025(14) 0.4655(7) 0.060(9) Uiso 1.000000 GR .
C5 C 0.56808(18) 0.23169(16) 0.39299(13) 0.0265(3) Uani 1.000000 . .
H5a H 0.5848(13) 0.2912(11) 0.4309(7) 0.069(10) Uiso 1.000000 GR .
H5b H 0.6482(5) 0.1744(3) 0.3820(13) 0.072(10) Uiso 1.000000 GR .
H5c H 0.5418(8) 0.2679(14) 0.3245(6) 0.063(9) Uiso 1.000000 GR .
C6 C 0.53680(14) 0.16446(13) 0.63193(11) 0.0155(3) Uani 1.000000 . .
H6a H 0.60228(14) 0.09277(13) 0.64175(11) 0.015(5) Uiso 1.000000 R .
H6b H 0.58410(14) 0.22950(13) 0.60114(11) 0.021(5) Uiso 1.000000 R .
C7 C 0.49039(15) -0.13854(13) 0.88031(11) 0.0166(3) Uani 1.000000 . .
C8 C 0.61736(16) -0.15324(13) 0.90760(12) 0.0189(3) Uani 1.000000 . .
H8 H 0.66742(16) -0.22351(13) 0.93613(12) 0.026(5) Uiso 1.000000 R .
C9 C 0.65532(14) -0.04565(13) 0.88489(12) 0.0175(3) Uani 1.000000 . .
C10 C 0.40727(18) -0.23015(14) 0.89198(13) 0.0240(3) Uani 1.000000 . .
H10a H 0.3614(13) -0.2399(10) 0.9643(4) 0.056(8) Uiso 1.000000 GR .
H10b H 0.3427(11) -0.2072(7) 0.8424(9) 0.039(7) Uiso 1.000000 GR .
H10c H 0.4631(3) -0.3035(4) 0.8769(13) 0.055(8) Uiso 1.000000 GR .
C11 C 0.77859(16) -0.00794(16) 0.89816(14) 0.0247(3) Uani 1.000000 . .
H11a H 0.8115(8) 0.0378(11) 0.8326(4) 0.047(7) Uiso 1.000000 GR .
H11b H 0.7607(4) 0.0394(11) 0.9558(8) 0.043(7) Uiso 1.000000 GR .
H11c H 0.8447(5) -0.07624(16) 0.9149(12) 0.044(7) Uiso 1.000000 GR .
C12 C 0.53717(14) 0.15277(12) 0.82074(12) 0.0149(2) Uani 1.000000 . .
H12a H 0.62391(14) 0.17773(12) 0.80045(12) 0.021(5) Uiso 1.000000 R .
H12b H 0.49120(14) 0.18938(12) 0.88306(12) 0.019(5) Uiso 1.000000 R .
C13 C 0.09607(14) 0.26021(13) 0.88692(12) 0.0161(3) Uani 1.000000 . .
C14 C 0.10168(15) 0.36813(14) 0.91488(13) 0.0202(3) Uani 1.000000 . .
H14 H 0.03652(15) 0.41195(14) 0.95945(13) 0.028(6) Uiso 1.000000 R .
C15 C 0.21952(15) 0.39868(13) 0.86556(12) 0.0172(3) Uani 1.000000 . .
C16 C -0.01308(15) 0.19201(15) 0.91883(13) 0.0215(3) Uani 1.000000 . .
H16a H -0.0624(12) 0.1988(14) 0.8595(5) 0.085(11) Uiso 1.000000 GR .
H16b H 0.02323(19) 0.1104(3) 0.9391(14) 0.049(7) Uiso 1.000000 GR .
H16c H -0.0719(10) 0.2220(11) 0.9789(10) 0.086(11) Uiso 1.000000 GR .
C17 C 0.27993(17) 0.50251(14) 0.86626(14) 0.0237(3) Uani 1.000000 . .
H17a H 0.3650(7) 0.47797(17) 0.8924(11) 0.039(7) Uiso 1.000000 GR .
H17b H 0.2928(13) 0.5438(7) 0.7944(2) 0.039(7) Uiso 1.000000 GR .
H17c H 0.2218(7) 0.5540(6) 0.9125(9) 0.042(7) Uiso 1.000000 GR .
C18 C 0.39356(14) 0.30830(12) 0.73017(12) 0.0149(2) Uani 1.000000 . .
H18a H 0.45368(14) 0.35748(12) 0.74388(12) 0.021(5) Uiso 1.000000 R .
H18b H 0.36557(14) 0.33786(12) 0.66003(12) 0.014(4) Uiso 1.000000 R .
Co2 Co 0.225290(18) 0.610815(17) 0.317510(15) 0.01346(5) Uani 1.000000 . .
Cl2 Cl 0.37783(4) 0.51414(4) 0.41692(3) 0.02277(8) Uani 1.000000 . .
Cl3 Cl 0.15725(4) 0.79423(3) 0.35267(3) 0.02170(8) Uani 1.000000 . .
Cl4 Cl 0.33205(4) 0.61563(3) 0.14760(3) 0.02186(8) Uani 1.000000 . .
N8 N 0.07274(12) 0.52356(10) 0.33109(10) 0.0138(2) Uani 1.000000 . .
N9 N 0.08561(13) 0.41886(11) 0.29550(10) 0.0166(2) Uani 1.000000 . .
N10 N 0.21219(13) 0.40783(11) 0.12732(9) 0.0160(2) Uani 1.000000 . U
H10d H 0.266(2) 0.3539(10) 0.09074(11) 0.15(5) Uiso 0.49(9) GR .
H10e H 0.1302(4) 0.419(2) 0.1087(4) 0.14(5) Uiso 0.51(9) GR .
H10f H 0.244(2) 0.4759(12) 0.1120(3) 0.048(7) Uiso 1.000000 GR .
C19 C -0.05213(14) 0.54592(12) 0.37746(11) 0.0140(2) Uani 1.000000 . .
C20 C -0.11825(15) 0.45613(14) 0.37029(13) 0.0192(3) Uani 1.000000 . .
H20 H -0.20735(15) 0.45071(14) 0.39683(13) 0.030(6) Uiso 1.000000 R .
C21 C -0.02849(16) 0.37721(14) 0.31712(13) 0.0203(3) Uani 1.000000 . .
C22 C -0.10592(14) 0.65213(13) 0.42816(12) 0.0167(3) Uani 1.000000 . .
H22a H -0.0452(6) 0.6629(6) 0.4743(8) 0.025(5) Uiso 1.000000 GR .
H22b H -0.1166(12) 0.7196(2) 0.37354(12) 0.034(6) Uiso 1.000000 GR .
H22c H -0.1914(6) 0.6439(5) 0.4700(9) 0.032(6) Uiso 1.000000 GR .
C23 C -0.0426(2) 0.26468(16) 0.28640(17) 0.0336(4) Uani 1.000000 . .
H23a H -0.0188(16) 0.2665(6) 0.2099(2) 0.065(9) Uiso 1.000000 GR .
H23b H 0.0155(12) 0.2013(2) 0.3226(10) 0.043(7) Uiso 1.000000 GR .
H23c H -0.1339(4) 0.2524(7) 0.3066(12) 0.053(8) Uiso 1.000000 GR .
C24 C 0.20681(16) 0.36938(13) 0.23554(12) 0.0191(3) Uani 1.000000 . U
H24a H 0.28190(16) 0.39020(13) 0.26139(12) 0.018(5) Uiso 1.000000 R .
H24b H 0.21546(16) 0.28385(13) 0.24750(12) 0.015(4) Uiso 1.000000 R .

loop_
_atom_site_aniso_label
_atom_site_aniso_U_11
_atom_site_aniso_U_22
_atom_site_aniso_U_33
_atom_site_aniso_U_12
_atom_site_aniso_U_13
_atom_site_aniso_U_23
Co1 0.01268(9) 0.01355(9) 0.01431(9) -0.00518(7) -0.00063(6) -0.00348(7)
Cl1 0.02123(17) 0.02485(19) 0.0362(2) -0.01448(14) 0.00159(15) -0.00871(16)
N1 0.0140(5) 0.0165(6) 0.0167(6) -0.0032(4) -0.0023(4) -0.0048(4)
N2 0.0155(5) 0.0179(6) 0.0129(5) -0.0036(4) -0.0006(4) -0.0035(4)
N3 0.0122(5) 0.0136(5) 0.0125(5) -0.0028(4) -0.0007(4) -0.0023(4)
N4 0.0147(5) 0.0133(5) 0.0159(5) -0.0047(4) -0.0009(4) -0.0034(4)
N5 0.0129(5) 0.0147(5) 0.0150(5) -0.0043(4) -0.0020(4) -0.0028(4)
N6 0.0142(5) 0.0151(5) 0.0169(6) -0.0046(4) -0.0027(4) -0.0012(4)
N7 0.0170(5) 0.0147(5) 0.0142(5) -0.0072(4) -0.0012(4) -0.0014(4)
C1 0.0192(6) 0.0169(6) 0.0188(7) 0.0017(5) -0.0062(5) -0.0077(5)
C2 0.0275(8) 0.0216(7) 0.0154(7) 0.0013(6) -0.0062(6) -0.0047(6)
C3 0.0235(7) 0.0184(7) 0.0137(6) 0.0006(5) -0.0007(5) -0.0028(5)
C4 0.0219(7) 0.0253(8) 0.0287(8) -0.0025(6) -0.0099(6) -0.0113(7)
C5 0.0303(8) 0.0284(8) 0.0176(7) -0.0054(7) 0.0036(6) 0.0001(6)
C6 0.0126(6) 0.0193(6) 0.0147(6) -0.0042(5) -0.0003(5) -0.0028(5)
C7 0.0243(7) 0.0143(6) 0.0105(6) -0.0050(5) 0.0008(5) -0.0013(5)
C8 0.0239(7) 0.0165(6) 0.0139(6) -0.0002(5) -0.0011(5) -0.0005(5)
C9 0.0167(6) 0.0189(7) 0.0152(6) -0.0007(5) -0.0015(5) -0.0011(5)
C10 0.0374(9) 0.0168(7) 0.0191(7) -0.0117(6) -0.0029(6) 0.0010(6)
C11 0.0168(7) 0.0306(9) 0.0266(8) -0.0037(6) -0.0080(6) 0.0016(7)
C12 0.0158(6) 0.0137(6) 0.0168(6) -0.0056(5) -0.0037(5) -0.0016(5)
C13 0.0138(6) 0.0193(7) 0.0156(6) -0.0028(5) -0.0023(5) -0.0034(5)
C14 0.0186(7) 0.0216(7) 0.0207(7) -0.0018(5) 0.0004(5) -0.0090(6)
C15 0.0189(6) 0.0159(6) 0.0180(7) -0.0024(5) -0.0033(5) -0.0055(5)
C16 0.0143(6) 0.0268(8) 0.0243(8) -0.0070(6) 0.0018(5) -0.0060(6)
C17 0.0261(8) 0.0185(7) 0.0296(8) -0.0066(6) -0.0030(6) -0.0097(6)
C18 0.0138(6) 0.0139(6) 0.0167(6) -0.0040(5) -0.0002(5) -0.0015(5)
Co2 0.01317(9) 0.01495(9) 0.01327(9) -0.00448(7) -0.00205(6) -0.00215(7)
Cl2 0.01662(15) 0.0312(2) 0.02030(17) -0.00515(14) -0.00654(13) 0.00235(14)
Cl3 0.01715(15) 0.01774(16) 0.0316(2) -0.00589(12) 0.00133(13) -0.00868(14)
Cl4 0.02698(18) 0.02518(18) 0.01451(16) -0.01117(14) 0.00197(13) -0.00279(13)
N8 0.0158(5) 0.0130(5) 0.0142(5) -0.0039(4) -0.0030(4) -0.0037(4)
N9 0.0205(6) 0.0142(5) 0.0172(6) -0.0050(4) -0.0038(5) -0.0041(4)
N10 0.0255(6) 0.0134(5) 0.0103(5) -0.0045(4) -0.0012(4) -0.0043(4)
C19 0.0150(6) 0.0163(6) 0.0115(6) -0.0042(5) -0.0039(5) -0.0000(5)
C20 0.0185(6) 0.0207(7) 0.0206(7) -0.0090(5) -0.0041(5) -0.0012(6)
C21 0.0255(7) 0.0182(7) 0.0204(7) -0.0100(6) -0.0057(6) -0.0023(5)
C22 0.0164(6) 0.0176(6) 0.0163(6) -0.0031(5) -0.0023(5) -0.0020(5)
C23 0.0393(10) 0.0238(9) 0.0441(11) -0.0144(8) -0.0078(9) -0.0109(8)
C24 0.0254(6) 0.0161(6) 0.0159(6) -0.0025(4) -0.0021(4) -0.0043(4)

loop_
_atom_type_symbol
_atom_type_scat_dispersion_real
_atom_type_scat_dispersion_imag
_atom_type_scat_Cromer_Mann_a1
_atom_type_scat_Cromer_Mann_a2
_atom_type_scat_Cromer_Mann_a3
_atom_type_scat_Cromer_Mann_a4
_atom_type_scat_Cromer_Mann_b1
_atom_type_scat_Cromer_Mann_b2
_atom_type_scat_Cromer_Mann_b3
_atom_type_scat_Cromer_Mann_b4
_atom_type_scat_Cromer_Mann_c
_atom_type_scat_source
_atom_type_scat_dispersion_source
C 0.00347 0.00161 2.31000 1.02000 1.58860 0.86500 20.84390 10.20750 0.56870 51.65120 0.21560 'International Tables Volume C Table 6.1.1.4 (pp. 500-502)' 'Henke, Gullikson and Davis, At. Data and Nucl. Data Tables, 1993, 54, 2'
Cl 0.14873 0.16029 11.46040 7.19640 6.25560 1.64550 0.01040 1.16620 18.51940 47.77840 -9.55740 'International Tables Volume C Table 6.1.1.4 (pp. 500-502)' 'Henke, Gullikson and Davis, At. Data and Nucl. Data Tables, 1993, 54, 2'
Co 0.35655 0.96576 12.28410 7.34090 4.00340 2.34880 4.27910 0.27840 13.53590 71.16920 1.01180 'International Tables Volume C Table 6.1.1.4 (pp. 500-502)' 'Henke, Gullikson and Davis, At. Data and Nucl. Data Tables, 1993, 54, 2'
H 0.00000 0.00000 0.49300 0.32291 0.14019 0.04081 10.51090 26.12570 3.14236 57.79970 0.00304 'International Tables Volume C Table 6.1.1.4 (pp. 500-502)' 'Henke, Gullikson and Davis, At. Data and Nucl. Data Tables, 1993, 54, 2'
N 0.00653 0.00323 12.21260 3.13220 2.01250 1.16630 0.00570 9.89330 28.99750 0.58260 -11.52900 'International Tables Volume C Table 6.1.1.4 (pp. 500-502)' 'Henke, Gullikson and Davis, At. Data and Nucl. Data Tables, 1993, 54, 2'

loop_
_geom_angle_atom_site_label_1
_geom_angle_atom_site_label_2
_geom_angle_atom_site_label_3
_geom_angle
_geom_angle_site_symmetry_1
_geom_angle_site_symmetry_3
_geom_angle_publ_flag
N1 Co1 Cl1 105.10(4) . . ?
N3 Co1 Cl1 177.72(3) . . ?
N3 Co1 N1 76.32(5) . . ?
N5 Co1 Cl1 104.77(3) . . ?
N5 Co1 N1 112.43(5) . . ?
N5 Co1 N3 76.13(4) . . ?
N7 Co1 Cl1 101.66(4) . . ?
N7 Co1 N1 113.83(5) . . ?
N7 Co1 N3 76.09(4) . . ?
N7 Co1 N5 117.16(5) . . ?
N2 N1 Co1 115.81(9) . . ?
C1 N1 Co1 138.07(11) . . ?
C1 N1 N2 105.37(12) . . ?
C3 N2 N1 112.11(13) . . ?
C6 N2 N1 119.20(12) . . ?
C6 N2 C3 127.98(13) . . ?
C6 N3 Co1 106.66(8) . . ?
C12 N3 Co1 106.38(8) . . ?
C12 N3 C6 112.45(11) . . ?
C18 N3 Co1 107.41(8) . . ?
C18 N3 C6 112.10(11) . . ?
C18 N3 C12 111.43(11) . . ?
C15 N4 N5 112.00(12) . . ?
C18 N4 N5 118.29(12) . . ?
C18 N4 C15 128.27(12) . . ?
N4 N5 Co1 116.01(9) . . ?
C13 N5 Co1 137.33(10) . . ?
C13 N5 N4 105.40(12) . . ?
C9 N6 N7 112.20(12) . . ?
C12 N6 N7 119.02(11) . . ?
C12 N6 C9 128.24(13) . . ?
N6 N7 Co1 115.40(9) . . ?
C7 N7 Co1 138.38(11) . . ?
C7 N7 N6 105.26(12) . . ?
C2 C1 N1 109.66(14) . . ?
C4 C1 N1 122.84(14) . . ?
C4 C1 C2 127.44(15) . . ?
H2 C2 C1 126.56(9) . . ?
C3 C2 C1 106.87(14) . . ?
C3 C2 H2 126.56(9) . . ?
C2 C3 N2 105.97(14) . . ?
C5 C3 N2 122.60(15) . . ?
C5 C3 C2 131.42(15) . . ?
H4a C4 C1 109.5 . . ?
H4b C4 C1 109.5 . . ?
H4b C4 H4a 109.5 . . ?
H4c C4 C1 109.5 . . ?
H4c C4 H4a 109.5 . . ?
H4c C4 H4b 109.5 . . ?
H5a C5 C3 109.5 . . ?
H5b C5 C3 109.5 . . ?
H5b C5 H5a 109.5 . . ?
H5c C5 C3 109.5 . . ?
H5c C5 H5a 109.5 . . ?
H5c C5 H5b 109.5 . . ?
N3 C6 N2 107.87(11) . . ?
H6a C6 N2 110.13(8) . . ?
H6a C6 N3 110.13(7) . . ?
H6b C6 N2 110.13(8) . . ?
H6b C6 N3 110.13(7) . . ?
H6b C6 H6a 108.4 . . ?
C8 C7 N7 109.88(13) . . ?
C10 C7 N7 123.58(14) . . ?
C10 C7 C8 126.52(14) . . ?
H8 C8 C7 126.69(9) . . ?
C9 C8 C7 106.62(13) . . ?
C9 C8 H8 126.69(9) . . ?
C8 C9 N6 106.03(13) . . ?
C11 C9 N6 123.06(14) . . ?
C11 C9 C8 130.91(14) . . ?
H10a C10 C7 109.5 . . ?
H10b C10 C7 109.5 . . ?
H10b C10 H10a 109.5 . . ?
H10c C10 C7 109.5 . . ?
H10c C10 H10a 109.5 . . ?
H10c C10 H10b 109.5 . . ?
H11a C11 C9 109.5 . . ?
H11b C11 C9 109.5 . . ?
H11b C11 H11a 109.5 . . ?
H11c C11 C9 109.5 . . ?
H11c C11 H11a 109.5 . . ?
H11c C11 H11b 109.5 . . ?
N6 C12 N3 107.91(11) . . ?
H12a C12 N3 110.12(7) . . ?
H12a C12 N6 110.12(7) . . ?
H12b C12 N3 110.12(7) . . ?
H12b C12 N6 110.12(8) . . ?
H12b C12 H12a 108.4 . . ?
C14 C13 N5 109.69(13) . . ?
C16 C13 N5 122.89(14) . . ?
C16 C13 C14 127.41(14) . . ?
H14 C14 C13 126.47(9) . . ?
C15 C14 C13 107.06(13) . . ?
C15 C14 H14 126.47(9) . . ?
C14 C15 N4 105.84(13) . . ?
C17 C15 N4 122.58(13) . . ?
C17 C15 C14 131.57(14) . . ?
H16a C16 C13 109.5 . . ?
H16b C16 C13 109.5 . . ?
H16b C16 H16a 109.5 . . ?
H16c C16 C13 109.5 . . ?
H16c C16 H16a 109.5 . . ?
H16c C16 H16b 109.5 . . ?
H17a C17 C15 109.5 . . ?
H17b C17 C15 109.5 . . ?
H17b C17 H17a 109.5 . . ?
H17c C17 C15 109.5 . . ?
H17c C17 H17a 109.5 . . ?
H17c C17 H17b 109.5 . . ?
N4 C18 N3 107.06(11) . . ?
H18a C18 N3 110.31(7) . . ?
H18a C18 N4 110.31(8) . . ?
H18b C18 N3 110.31(8) . . ?
H18b C18 N4 110.31(8) . . ?
H18b C18 H18a 108.6 . . ?
Cl3 Co2 Cl2 111.892(18) . . ?
Cl4 Co2 Cl2 104.221(16) . . ?
Cl4 Co2 Cl3 108.679(16) . . ?
N8 Co2 Cl2 111.20(4) . . ?
N8 Co2 Cl3 111.98(4) . . ?
N8 Co2 Cl4 108.50(4) . . ?
N9 N8 Co2 122.83(9) . . ?
C19 N8 Co2 131.45(10) . . ?
C19 N8 N9 105.62(12) . . ?
C21 N9 N8 111.33(12) . . ?
C24 N9 N8 121.30(12) . . ?
C24 N9 C21 127.19(13) . . ?
H10e N10 H10d 109.5 . . ?
H10f N10 H10d 109.5 . . ?
H10f N10 H10e 109.5 . . ?
C24 N10 H10d 109.5 . . ?
C24 N10 H10e 109.5 . . ?
C24 N10 H10f 109.5 . . ?
C20 C19 N8 109.93(13) . . ?
C22 C19 N8 122.63(13) . . ?
C22 C19 C20 127.44(13) . . ?
H20 C20 C19 126.82(9) . . ?
C21 C20 C19 106.36(13) . . ?
C21 C20 H20 126.82(9) . . ?
C20 C21 N9 106.75(13) . . ?
C23 C21 N9 122.62(15) . . ?
C23 C21 C20 130.62(15) . . ?
H22a C22 C19 109.5 . . ?
H22b C22 C19 109.5 . . ?
H22b C22 H22a 109.5 . . ?
H22c C22 C19 109.5 . . ?
H22c C22 H22a 109.5 . . ?
H22c C22 H22b 109.5 . . ?
H23a C23 C21 109.5 . . ?
H23b C23 C21 109.5 . . ?
H23b C23 H23a 109.5 . . ?
H23c C23 C21 109.5 . . ?
H23c C23 H23a 109.5 . . ?
H23c C23 H23b 109.5 . . ?
N10 C24 N9 112.49(13) . . ?
H24a C24 N9 109.10(8) . . ?
H24a C24 N10 109.10(9) . . ?
H24b C24 N9 109.10(8) . . ?
H24b C24 N10 109.10(8) . . ?
H24b C24 H24a 107.8 . . ?

loop_
_geom_bond_atom_site_label_1
_geom_bond_atom_site_label_2
_geom_bond_distance
_geom_bond_site_symmetry_2
_geom_bond_publ_flag
Co1 Cl1 2.2580(4) . ?
Co1 N1 2.0663(13) . ?
Co1 N3 2.3053(12) . ?
Co1 N5 2.0682(12) . ?
Co1 N7 2.0892(13) . ?
N1 N2 1.3680(17) . ?
N1 C1 1.3448(19) . ?
N2 C3 1.3475(19) . ?
N2 C6 1.4497(19) . ?
N3 C6 1.4597(18) . ?
N3 C12 1.4636(18) . ?
N3 C18 1.4654(18) . ?
N4 N5 1.3698(16) . ?
N4 C15 1.3542(19) . ?
N4 C18 1.4493(18) . ?
N5 C13 1.3435(18) . ?
N6 N7 1.3672(17) . ?
N6 C9 1.3514(19) . ?
N6 C12 1.4486(18) . ?
N7 C7 1.3453(19) . ?
C1 C2 1.399(2) . ?
C1 C4 1.491(2) . ?
C2 H2 0.9500 . ?
C2 C3 1.380(2) . ?
C3 C5 1.488(2) . ?
C4 H4a 0.9800 . ?
C4 H4b 0.9800 . ?
C4 H4c 0.9800 . ?
C5 H5a 0.9800 . ?
C5 H5b 0.9800 . ?
C5 H5c 0.9800 . ?
C6 H6a 0.9900 . ?
C6 H6b 0.9900 . ?
C7 C8 1.403(2) . ?
C7 C10 1.492(2) . ?
C8 H8 0.9500 . ?
C8 C9 1.381(2) . ?
C9 C11 1.488(2) . ?
C10 H10a 0.9800 . ?
C10 H10b 0.9800 . ?
C10 H10c 0.9800 . ?
C11 H11a 0.9800 . ?
C11 H11b 0.9800 . ?
C11 H11c 0.9800 . ?
C12 H12a 0.9900 . ?
C12 H12b 0.9900 . ?
C13 C14 1.401(2) . ?
C13 C16 1.490(2) . ?
C14 H14 0.9500 . ?
C14 C15 1.377(2) . ?
C15 C17 1.491(2) . ?
C16 H16a 0.9800 . ?
C16 H16b 0.9800 . ?
C16 H16c 0.9800 . ?
C17 H17a 0.9800 . ?
C17 H17b 0.9800 . ?
C17 H17c 0.9800 . ?
C18 H18a 0.9900 . ?
C18 H18b 0.9900 . ?
Co2 Cl2 2.2410(4) . ?
Co2 Cl3 2.2532(4) . ?
Co2 Cl4 2.2970(4) . ?
Co2 N8 2.0333(12) . ?
N8 N9 1.3705(17) . ?
N8 C19 1.3420(18) . ?
N9 C21 1.349(2) . ?
N9 C24 1.448(2) . ?
N10 H10d 0.9100 . ?
N10 H10e 0.9100 . ?
N10 H10f 0.9100 . ?
N10 C24 1.3979(19) . ?
C19 C20 1.400(2) . ?
C19 C22 1.488(2) . ?
C20 H20 0.9500 . ?
C20 C21 1.377(2) . ?
C21 C23 1.494(2) . ?
C22 H22a 0.9800 . ?
C22 H22b 0.9800 . ?
C22 H22c 0.9800 . ?
C23 H23a 0.9800 . ?
C23 H23b 0.9800 . ?
C23 H23c 0.9800 . ?
C24 H24a 0.9900 . ?
C24 H24b 0.9900 . ?

loop_
_geom_torsion_atom_site_label_1
_geom_torsion_atom_site_label_2
_geom_torsion_atom_site_label_3
_geom_torsion_atom_site_label_4
_geom_torsion
_geom_torsion_site_symmetry_1
_geom_torsion_site_symmetry_2
_geom_torsion_site_symmetry_3
_geom_torsion_site_symmetry_4
_geom_torsion_publ_flag
Co1 N1 N2 C3 -173.40(10) . . . . ?
Co1 N1 N2 C6 15.51(11) . . . . ?
Co1 N1 C1 C2 170.21(16) . . . . ?
Co1 N1 C1 C4 -7.23(17) . . . . ?
Co1 N3 C6 N2 38.65(8) . . . . ?
Co1 N3 C12 N6 40.21(8) . . . . ?
Co1 N3 C18 N4 38.38(8) . . . . ?
Co1 N5 N4 C15 -170.09(10) . . . . ?
Co1 N5 N4 C18 22.45(11) . . . . ?
Co1 N5 C13 C14 166.31(16) . . . . ?
Co1 N5 C13 C16 -14.85(17) . . . . ?
Co1 N7 N6 C9 -172.12(10) . . . . ?
Co1 N7 N6 C12 15.65(11) . . . . ?
Co1 N7 C7 C8 168.58(15) . . . . ?
Co1 N7 C7 C10 -12.77(17) . . . . ?
N1 N2 C3 C2 1.25(13) . . . . ?
N1 N2 C3 C5 -178.80(12) . . . . ?
N1 N2 C6 N3 -38.32(13) . . . . ?
N1 C1 C2 C3 -0.51(14) . . . . ?
N2 C3 C2 C1 -0.44(14) . . . . ?
N2 C6 N3 C12 154.88(11) . . . . ?
N2 C6 N3 C18 -78.65(12) . . . . ?
N3 C12 N6 N7 -39.52(13) . . . . ?
N3 C12 N6 C9 149.65(11) . . . . ?
N3 C18 N4 N5 -42.15(13) . . . . ?
N3 C18 N4 C15 152.70(11) . . . . ?
N4 N5 C13 C14 0.38(13) . . . . ?
N4 N5 C13 C16 179.22(11) . . . . ?
N4 C15 C14 C13 -0.39(14) . . . . ?
N5 C13 C14 C15 0.01(14) . . . . ?
N6 N7 C7 C8 1.02(12) . . . . ?
N6 N7 C7 C10 179.67(11) . . . . ?
N6 C9 C8 C7 -0.28(13) . . . . ?
N7 C7 C8 C9 -0.48(13) . . . . ?
C1 C2 C3 C5 179.62(12) . . . . ?
C7 C8 C9 C11 179.33(12) . . . . ?
C13 C14 C15 C17 -179.52(13) . . . . ?
Co2 N8 N9 C21 177.84(12) . . . . ?
Co2 N8 N9 C24 -6.62(13) . . . . ?
Co2 N8 C19 C20 -176.95(14) . . . . ?
Co2 N8 C19 C22 2.75(15) . . . . ?
N8 N9 C21 C20 -1.12(13) . . . . ?
N8 N9 C21 C23 179.56(14) . . . . ?
N8 N9 C24 N10 -87.04(14) . . . . ?
N8 C19 C20 C21 -0.11(14) . . . . ?
N9 C21 C20 C19 0.73(14) . . . . ?
C19 C20 C21 C23 179.97(14) . . . . ?

loop_
_restr_U_rigid_atom_site_label_1
_restr_U_rigid_atom_site_label_2
_restr_U_rigid_target_weight_param
_restr_U_rigid_U_parallel
_restr_U_rigid_diff
N10 C24 0.0100 0.0141 -0.0052

loop_
_restr_U_similar_atom_site_label_1
_restr_U_similar_atom_site_label_2
_restr_U_similar_weight_param
N10 C24 0.0010
